data_4075127
loop_
_publ_author_name
'Benito-Garagorri, David'
'Becker, Eva'
'Wiedermann, Julia'
'Lackner, Wolfgang'
'Pollak, Martin'
'Mereiter, Kurt'
'Kisala, Joanna'
'Kirchner, Karl'

_publ_section_title
;
 Achiral and Chiral Transition Metal Complexes with Modularly Designed
 Tridentate PNP Pincer-Type Ligands Based on N-Heterocyclic Diamines
;
_journal_issue 8
_journal_name_full Organometallics
_journal_page_first 1900
_journal_paper_doi 10.1021/om0600644
_journal_volume 25
_journal_year 2006
_chemical_absolute_configuration rmad
_chemical_formula_moiety 'C23 H30 Fe N6 O12 P2, 2(B F4)'
_chemical_formula_sum 'C23 H30 B2 F8 Fe N6 O12 P2'
_chemical_formula_weight 873.94
_chemical_name_common '1055 [Fe(PNP-TarMe)(CH3CN)3](BF4)2'
_chemical_name_systematic
; 
 ? 
;
_space_group_IT_number 19
_symmetry_cell_setting orthorhombic
_symmetry_space_group_name_Hall 'P 2ac 2ab'
_symmetry_space_group_name_H-M 'P 21 21 21'
_atom_sites_solution_hydrogens geom
_atom_sites_solution_primary direct
_atom_sites_solution_secondary difmap
_audit_creation_method SHELXL-97
_cell_angle_alpha 90.00
_cell_angle_beta 90.00
_cell_angle_gamma 90.00
_cell_formula_units_Z 4
_cell_length_a 8.8343(4)
_cell_length_b 11.0454(5)
_cell_length_c 35.9063(18)
_cell_measurement_reflns_used 8593
_cell_measurement_temperature 173(2)
_cell_measurement_theta_max 30.03
_cell_measurement_theta_min 2.16
_cell_volume 3503.7(3)
_computing_cell_refinement 'Bruker SAINT'
_computing_data_collection 'Bruker SMART'
_computing_data_reduction 'Bruker SAINT, SADABS, XPREP'
_computing_molecular_graphics 'Bruker SHELXTL'
_computing_publication_material 'Bruker SHELXTL'
_computing_structure_refinement 'SHELXL-97 (Sheldrick, 1997)'
_computing_structure_solution 'SHELXS-97 (Sheldrick, 1997)'
_diffrn_ambient_temperature 173(2)
_diffrn_measured_fraction_theta_full 0.995
_diffrn_measured_fraction_theta_max 0.995
_diffrn_measurement_device_type 'CCD area detector'
_diffrn_measurement_method 'phi and omega scans'
_diffrn_radiation_monochromator graphite
_diffrn_radiation_source 'normal-focus sealed tube'
_diffrn_radiation_type MoK\a
_diffrn_radiation_wavelength 0.71073
_diffrn_reflns_av_R_equivalents 0.0305
_diffrn_reflns_av_sigmaI/netI 0.0208
_diffrn_reflns_limit_h_max 12
_diffrn_reflns_limit_h_min -12
_diffrn_reflns_limit_k_max 15
_diffrn_reflns_limit_k_min -15
_diffrn_reflns_limit_l_max 50
_diffrn_reflns_limit_l_min -50
_diffrn_reflns_number 52428
_diffrn_reflns_theta_full 30.03
_diffrn_reflns_theta_max 30.03
_diffrn_reflns_theta_min 2.16
_diffrn_standards_decay_% 0
_exptl_absorpt_coefficient_mu 0.631
_exptl_absorpt_correction_T_max 0.86
_exptl_absorpt_correction_T_min 0.74
_exptl_absorpt_correction_type multi-scan
_exptl_absorpt_process_details 'program SADABS, V2.10'
_exptl_crystal_colour red
_exptl_crystal_density_diffrn 1.657
_exptl_crystal_density_method 'not measured'
_exptl_crystal_description prism
_exptl_crystal_F_000 1776
_exptl_crystal_size_max 0.53
_exptl_crystal_size_mid 0.42
_exptl_crystal_size_min 0.24
_refine_diff_density_max 0.531
_refine_diff_density_min -0.197
_refine_diff_density_rms 0.067
_refine_ls_abs_structure_details 'Flack H D (1983), Acta Cryst. A39, 876-881'
_refine_ls_abs_structure_Flack 0.010(8)
_refine_ls_extinction_method none
_refine_ls_goodness_of_fit_ref 1.100
_refine_ls_hydrogen_treatment constr
_refine_ls_matrix_type full
_refine_ls_number_parameters 518
_refine_ls_number_reflns 10209
_refine_ls_number_restraints 147
_refine_ls_restrained_S_all 1.093
_refine_ls_R_factor_all 0.0329
_refine_ls_R_factor_gt 0.0321
_refine_ls_shift/su_max 0.000
_refine_ls_shift/su_mean 0.000
_refine_ls_structure_factor_coef Fsqd
_refine_ls_weighting_details 'calc w=1/[\s^2^(Fo^2^)+(0.0494P)^2^+0.7768P] where P=(Fo^2^+2Fc^2^)/3'
_refine_ls_weighting_scheme calc
_refine_ls_wR_factor_gt 0.0828
_refine_ls_wR_factor_ref 0.0834
_reflns_number_gt 9987
_reflns_number_total 10209
_reflns_threshold_expression >2sigma(I)
_cod_data_source_file om0600644si20060122_054457.cif
_cod_data_source_block 9f-1055
_cod_depositor_comments
;
The following automatic conversions were performed:

'_symmetry_cell_setting' value 'Orthorhombic' changed to
'orthorhombic' according to
/home/saulius/struct/CIF-dictionaries/cif_core.dic dictionary named
'cif_core.dic' version 2.4.1 from 2010-06-29.

Automatic conversion script
Id: cif_fix_values 1715 2011-07-08 13:25:40Z adriana 
;
_cod_original_sg_symbol_Hall 'P 2ac 2ab '
_cod_original_sg_symbol_H-M P2(1)2(1)2(1)
_cod_database_code 4075127

loop_
_symmetry_equiv_pos_as_xyz
'x, y, z'
'-x+1/2, -y, z+1/2'
'-x, y+1/2, -z+1/2'
'x+1/2, -y+1/2, -z'

loop_
_atom_site_label
_atom_site_type_symbol
_atom_site_fract_x
_atom_site_fract_y
_atom_site_fract_z
_atom_site_U_iso_or_equiv
_atom_site_adp_type
_atom_site_occupancy
_atom_site_symmetry_multiplicity
_atom_site_calc_flag
_atom_site_refinement_flags
_atom_site_disorder_assembly
_atom_site_disorder_group
Fe Fe 0.16854(2) 0.105297(19) 0.106629(6) 0.02036(5) Uani 1 1 d U . .
P1 P 0.25063(4) 0.27588(4) 0.130380(11) 0.02229(8) Uani 1 1 d U . .
P2 P 0.11231(4) -0.05172(3) 0.070914(11) 0.02091(7) Uani 1 1 d U . .
N1 N 0.23122(15) 0.17944(12) 0.05899(4) 0.0227(2) Uani 1 1 d U . .
N2 N 0.29699(18) 0.35191(13) 0.09213(4) 0.0285(3) Uani 1 1 d U . .
H2N H 0.3251 0.4282 0.0935 0.034 Uiso 1 1 calc R . .
N3 N 0.15516(18) 0.00418(12) 0.02890(4) 0.0257(3) Uani 1 1 d U . .
H3N H 0.1358 -0.0377 0.0086 0.031 Uiso 1 1 calc R . .
N4 N 0.10285(17) 0.03498(13) 0.15311(4) 0.0268(3) Uani 1 1 d U . .
N5 N 0.36692(16) 0.03998(13) 0.11496(4) 0.0275(3) Uani 1 1 d U . .
N6 N -0.02912(15) 0.17860(12) 0.10286(4) 0.0239(2) Uani 1 1 d U . .
O1 O 0.40088(14) 0.28728(11) 0.15564(3) 0.0284(2) Uani 1 1 d U . .
O2 O 0.14526(13) 0.35872(11) 0.15613(3) 0.0274(2) Uani 1 1 d U . .
O3 O 0.3297(2) 0.30008(16) 0.25368(4) 0.0510(4) Uani 1 1 d U . .
O4 O 0.3637(2) 0.14806(14) 0.21291(5) 0.0510(4) Uani 1 1 d U . .
O5 O 0.20843(18) 0.59111(16) 0.14015(4) 0.0447(4) Uani 1 1 d U . .
O6 O 0.3629(2) 0.60949(13) 0.18913(4) 0.0489(4) Uani 1 1 d U . .
O7 O -0.05200(12) -0.11333(11) 0.06474(3) 0.0256(2) Uani 1 1 d U . .
O8 O 0.20304(12) -0.17708(10) 0.07617(3) 0.0237(2) Uani 1 1 d U . .
O9 O -0.09861(18) -0.18761(14) 0.13567(4) 0.0401(3) Uani 1 1 d U . .
O10 O -0.11250(16) -0.38215(13) 0.11813(4) 0.0368(3) Uani 1 1 d U . .
O11 O 0.20264(19) -0.24187(13) 0.00208(4) 0.0385(3) Uani 1 1 d U . .
O12 O 0.08192(16) -0.41522(12) 0.01562(4) 0.0338(3) Uani 1 1 d U . .
C1 C 0.29061(18) 0.29310(15) 0.05805(5) 0.0251(3) Uani 1 1 d U . .
C2 C 0.3451(2) 0.34538(16) 0.02567(5) 0.0336(4) Uani 1 1 d U . .
H2 H 0.3861 0.4249 0.0257 0.040 Uiso 1 1 calc R . .
C3 C 0.3378(3) 0.27851(18) -0.00663(5) 0.0386(4) Uani 1 1 d U . .
H3 H 0.3760 0.3119 -0.0291 0.046 Uiso 1 1 calc R . .
C4 C 0.2758(2) 0.16370(17) -0.00687(5) 0.0332(4) Uani 1 1 d U . .
H4 H 0.2704 0.1178 -0.0292 0.040 Uiso 1 1 calc R . .
C5 C 0.22147(18) 0.11725(14) 0.02658(4) 0.0241(3) Uani 1 1 d U . .
C6 C 0.3532(2) 0.26258(19) 0.22285(5) 0.0365(4) Uani 1 1 d U . .
C7 C 0.3739(2) 0.34922(15) 0.19022(5) 0.0286(3) Uani 1 1 d U . .
H7 H 0.4609 0.4045 0.1955 0.034 Uiso 1 1 calc R . .
C8 C 0.2310(2) 0.42528(15) 0.18327(4) 0.0273(3) Uani 1 1 d U . .
H8 H 0.1715 0.4327 0.2069 0.033 Uiso 1 1 calc R . .
C9 C 0.2651(2) 0.55150(16) 0.16763(5) 0.0300(3) Uani 1 1 d U . .
C10 C 0.3564(6) 0.0612(3) 0.24331(9) 0.0837(13) Uani 1 1 d U . .
H10A H 0.3652 -0.0211 0.2333 0.126 Uiso 1 1 calc R . .
H10B H 0.2595 0.0697 0.2563 0.126 Uiso 1 1 calc R . .
H10C H 0.4395 0.0764 0.2608 0.126 Uiso 1 1 calc R . .
C11 C 0.3970(4) 0.7328(2) 0.17811(7) 0.0565(7) Uani 1 1 d U . .
H11A H 0.4699 0.7680 0.1956 0.085 Uiso 1 1 calc R . .
H11B H 0.3038 0.7810 0.1783 0.085 Uiso 1 1 calc R . .
H11C H 0.4404 0.7329 0.1530 0.085 Uiso 1 1 calc R . .
C12 C -0.09147(17) -0.26480(16) 0.11264(5) 0.0280(3) Uani 1 1 d U . .
C13 C -0.04981(17) -0.24160(14) 0.07190(5) 0.0238(3) Uani 1 1 d U . .
H13 H -0.1204 -0.2853 0.0548 0.029 Uiso 1 1 calc R . .
C14 C 0.11528(17) -0.28013(14) 0.06494(4) 0.0226(3) Uani 1 1 d U . .
H14 H 0.1416 -0.3522 0.0805 0.027 Uiso 1 1 calc R . .
C15 C 0.14145(18) -0.30738(14) 0.02375(5) 0.0255(3) Uani 1 1 d U . .
C16 C -0.1485(3) -0.4167(3) 0.15613(7) 0.0536(6) Uani 1 1 d U . .
H16A H -0.1619 -0.5046 0.1575 0.080 Uiso 1 1 calc R . .
H16B H -0.2422 -0.3764 0.1639 0.080 Uiso 1 1 calc R . .
H16C H -0.0657 -0.3923 0.1727 0.080 Uiso 1 1 calc R . .
C17 C 0.0841(3) -0.4469(2) -0.02363(6) 0.0426(5) Uani 1 1 d U . .
H17A H 0.0385 -0.5270 -0.0270 0.064 Uiso 1 1 calc R . .
H17B H 0.1889 -0.4483 -0.0325 0.064 Uiso 1 1 calc R . .
H17C H 0.0264 -0.3867 -0.0378 0.064 Uiso 1 1 calc R . .
C18 C 0.0508(2) -0.00494(18) 0.17926(5) 0.0341(4) Uani 1 1 d U . .
C19 C -0.0193(3) -0.0582(2) 0.21236(6) 0.0512(6) Uani 1 1 d U . .
H19A H -0.1149 -0.0970 0.2054 0.077 Uiso 1 1 calc R . .
H19B H -0.0389 0.0055 0.2307 0.077 Uiso 1 1 calc R . .
H19C H 0.0491 -0.1187 0.2231 0.077 Uiso 1 1 calc R . .
C20 C 0.4828(2) 0.00826(17) 0.12405(6) 0.0373(4) Uani 1 1 d U . .
C21 C 0.6321(3) -0.0301(2) 0.13613(11) 0.0651(9) Uani 1 1 d U . .
H21A H 0.6337 -0.1183 0.1389 0.098 Uiso 1 1 calc R . .
H21B H 0.6561 0.0080 0.1601 0.098 Uiso 1 1 calc R . .
H21C H 0.7074 -0.0057 0.1175 0.098 Uiso 1 1 calc R . .
C22 C -0.14078(19) 0.22846(16) 0.10508(5) 0.0304(3) Uani 1 1 d U . .
C23 C -0.2840(3) 0.2931(3) 0.10780(8) 0.0543(6) Uani 1 1 d U . .
H23A H -0.3578 0.2563 0.0909 0.081 Uiso 1 1 calc R . .
H23B H -0.2687 0.3781 0.1010 0.081 Uiso 1 1 calc R . .
H23C H -0.3219 0.2884 0.1334 0.081 Uiso 1 1 calc R . .
B1 B 0.5500(2) 0.60824(19) 0.07731(7) 0.0336(4) Uani 1 1 d U . .
F1 F 0.52701(17) 0.53596(12) 0.10880(5) 0.0531(4) Uani 1 1 d U . .
F2 F 0.41628(16) 0.61073(15) 0.05720(6) 0.0665(5) Uani 1 1 d U . .
F3 F 0.59201(13) 0.72385(10) 0.08795(3) 0.0360(2) Uani 1 1 d U . .
F4 F 0.66249(14) 0.55535(11) 0.05542(3) 0.0377(2) Uani 1 1 d U . .
B2 B 0.8040(4) 0.2508(3) 0.21698(8) 0.0505(6) Uani 1 1 d U A 1
F5 F 0.7869(3) 0.1739(2) 0.18745(5) 0.0879(7) Uani 1 1 d U A 1
F6 F 0.8790(7) 0.3576(5) 0.20989(11) 0.0890(19) Uani 0.525(7) 1 d PU A 1
F7 F 0.6659(5) 0.2817(5) 0.23152(15) 0.0767(14) Uani 0.525(7) 1 d PU A 1
F8 F 0.8822(6) 0.1961(4) 0.24739(12) 0.0725(16) Uani 0.525(7) 1 d PU A 1
F6' F 0.7349(14) 0.2229(11) 0.2445(2) 0.182(7) Uani 0.475(7) 1 d P A 2
F7' F 0.9555(5) 0.2580(7) 0.21981(17) 0.100(3) Uani 0.475(7) 1 d P A 2
F8' F 0.7481(10) 0.3633(5) 0.2045(2) 0.119(3) Uani 0.475(7) 1 d P A 2

loop_
_atom_site_aniso_label
_atom_site_aniso_U_11
_atom_site_aniso_U_22
_atom_site_aniso_U_33
_atom_site_aniso_U_23
_atom_site_aniso_U_13
_atom_site_aniso_U_12
Fe 0.01852(9) 0.02117(9) 0.02139(9) -0.00114(8) -0.00004(7) -0.00048(7)
P1 0.02125(16) 0.02299(17) 0.02264(16) -0.00332(13) 0.00041(13) -0.00056(14)
P2 0.01878(15) 0.01958(16) 0.02438(17) -0.00081(13) -0.00149(13) -0.00023(13)
N1 0.0222(5) 0.0224(6) 0.0235(6) -0.0024(5) 0.0014(4) -0.0024(5)
N2 0.0369(7) 0.0245(6) 0.0241(6) -0.0051(5) 0.0029(5) -0.0086(5)
N3 0.0337(7) 0.0215(6) 0.0219(6) -0.0032(4) -0.0003(5) -0.0037(5)
N4 0.0288(6) 0.0257(6) 0.0260(6) 0.0009(5) -0.0030(5) -0.0003(5)
N5 0.0241(6) 0.0226(6) 0.0358(7) -0.0063(5) -0.0012(5) -0.0009(5)
N6 0.0245(6) 0.0235(6) 0.0236(6) 0.0007(5) 0.0016(5) -0.0009(5)
O1 0.0231(5) 0.0300(6) 0.0319(6) -0.0088(5) -0.0043(4) 0.0036(5)
O2 0.0246(5) 0.0306(6) 0.0269(5) -0.0057(4) 0.0007(4) 0.0043(4)
O3 0.0717(11) 0.0521(9) 0.0291(6) 0.0022(6) -0.0077(7) 0.0132(9)
O4 0.0814(13) 0.0297(7) 0.0420(8) 0.0040(6) -0.0234(8) -0.0031(7)
O5 0.0430(8) 0.0478(8) 0.0431(8) 0.0159(7) -0.0114(6) -0.0034(7)
O6 0.0845(13) 0.0265(6) 0.0359(7) -0.0022(5) -0.0191(7) -0.0057(7)
O7 0.0188(5) 0.0218(5) 0.0363(6) 0.0011(5) -0.0036(4) 0.0001(4)
O8 0.0194(5) 0.0214(5) 0.0303(5) -0.0010(4) -0.0030(4) 0.0014(4)
O9 0.0395(7) 0.0447(8) 0.0360(7) -0.0065(6) 0.0054(6) 0.0017(6)
O10 0.0337(6) 0.0353(6) 0.0414(7) 0.0101(5) 0.0015(5) -0.0038(6)
O11 0.0556(9) 0.0298(6) 0.0300(6) -0.0007(5) 0.0073(6) -0.0077(6)
O12 0.0392(7) 0.0277(6) 0.0344(6) -0.0065(5) 0.0034(5) -0.0081(5)
C1 0.0261(7) 0.0241(7) 0.0252(7) -0.0035(5) 0.0019(5) -0.0038(5)
C2 0.0441(9) 0.0288(8) 0.0281(7) -0.0031(6) 0.0072(7) -0.0135(7)
C3 0.0543(11) 0.0358(9) 0.0256(7) -0.0033(6) 0.0104(8) -0.0164(9)
C4 0.0459(10) 0.0316(8) 0.0221(7) -0.0052(6) 0.0053(7) -0.0092(7)
C5 0.0261(7) 0.0215(6) 0.0247(7) -0.0024(5) 0.0008(5) -0.0015(5)
C6 0.0434(10) 0.0348(9) 0.0312(8) 0.0021(7) -0.0131(7) 0.0031(8)
C7 0.0348(8) 0.0260(7) 0.0250(7) -0.0045(6) -0.0082(6) 0.0022(6)
C8 0.0344(8) 0.0256(7) 0.0221(7) -0.0038(5) -0.0008(6) 0.0051(6)
C9 0.0370(8) 0.0281(7) 0.0249(7) -0.0020(6) 0.0011(6) 0.0063(7)
C10 0.148(4) 0.0397(12) 0.0632(17) 0.0194(12) -0.046(2) -0.0106(18)
C11 0.092(2) 0.0310(9) 0.0467(12) 0.0016(9) -0.0114(13) -0.0130(12)
C12 0.0182(6) 0.0316(7) 0.0342(8) 0.0028(6) 0.0011(6) 0.0005(6)
C13 0.0185(6) 0.0224(6) 0.0306(7) 0.0002(6) -0.0010(5) -0.0007(5)
C14 0.0210(6) 0.0193(6) 0.0275(7) 0.0000(5) -0.0010(5) -0.0004(5)
C15 0.0269(7) 0.0232(7) 0.0265(7) -0.0022(5) -0.0004(5) 0.0020(5)
C16 0.0438(11) 0.0669(16) 0.0502(12) 0.0269(11) 0.0051(10) -0.0046(11)
C17 0.0531(12) 0.0393(10) 0.0354(9) -0.0117(8) 0.0037(8) -0.0117(9)
C18 0.0411(10) 0.0365(9) 0.0247(7) 0.0042(7) -0.0022(7) 0.0002(8)
C19 0.0688(15) 0.0545(13) 0.0302(9) 0.0127(9) 0.0085(10) -0.0039(12)
C20 0.0285(8) 0.0252(8) 0.0582(12) -0.0071(8) -0.0078(8) 0.0001(6)
C21 0.0344(11) 0.0365(11) 0.124(3) -0.0070(13) -0.0307(14) 0.0062(9)
C22 0.0283(7) 0.0321(7) 0.0309(7) 0.0044(6) 0.0032(6) 0.0038(6)
C23 0.0394(10) 0.0606(14) 0.0629(14) 0.0128(12) 0.0138(10) 0.0259(10)
B1 0.0242(8) 0.0249(8) 0.0516(11) -0.0130(8) 0.0010(7) 0.0002(7)
F1 0.0516(7) 0.0352(6) 0.0726(9) -0.0020(6) 0.0252(7) -0.0083(5)
F2 0.0356(6) 0.0569(8) 0.1070(13) -0.0414(9) -0.0301(8) 0.0127(6)
F3 0.0368(5) 0.0237(5) 0.0473(6) -0.0092(4) -0.0028(5) -0.0024(4)
F4 0.0356(5) 0.0357(5) 0.0419(6) -0.0083(5) 0.0049(5) 0.0071(5)
B2 0.0537(15) 0.0519(14) 0.0459(13) -0.0134(11) 0.0026(11) 0.0024(12)
F5 0.1124(18) 0.0855(13) 0.0657(11) -0.0378(10) -0.0203(11) 0.0245(13)
F6 0.117(5) 0.089(3) 0.061(2) 0.0096(19) 0.023(2) -0.038(3)
F7 0.0539(18) 0.096(3) 0.080(3) -0.019(2) 0.0036(18) 0.0219(19)
F8 0.084(3) 0.067(2) 0.066(2) -0.0155(16) -0.034(2) 0.022(2)
F6' 0.249(15) 0.211(11) 0.087(5) -0.011(6) 0.101(8) -0.109(11)
F7' 0.063(3) 0.129(5) 0.108(5) -0.055(4) -0.007(3) -0.015(3)
F8' 0.141(7) 0.054(3) 0.161(6) -0.015(3) -0.010(5) 0.021(3)

loop_
_atom_type_symbol
_atom_type_description
_atom_type_scat_dispersion_real
_atom_type_scat_dispersion_imag
_atom_type_scat_source
C C 0.0033 0.0016 'International Tables Vol C Tables 4.2.6.8 and 6.1.1.4'
H H 0.0000 0.0000 'International Tables Vol C Tables 4.2.6.8 and 6.1.1.4'
B B 0.0013 0.0007 'International Tables Vol C Tables 4.2.6.8 and 6.1.1.4'
N N 0.0061 0.0033 'International Tables Vol C Tables 4.2.6.8 and 6.1.1.4'
O O 0.0106 0.0060 'International Tables Vol C Tables 4.2.6.8 and 6.1.1.4'
F F 0.0171 0.0103 'International Tables Vol C Tables 4.2.6.8 and 6.1.1.4'
P P 0.1023 0.0942 'International Tables Vol C Tables 4.2.6.8 and 6.1.1.4'
Fe Fe 0.3463 0.8444 'International Tables Vol C Tables 4.2.6.8 and 6.1.1.4'

loop_
_geom_angle_atom_site_label_1
_geom_angle_atom_site_label_2
_geom_angle_atom_site_label_3
_geom_angle
N5 Fe N6 174.47(6)
N5 Fe N4 89.35(6)
N6 Fe N4 87.56(6)
N5 Fe N1 91.99(6)
N6 Fe N1 91.09(6)
N4 Fe N1 178.64(6)
N5 Fe P1 87.73(4)
N6 Fe P1 88.05(4)
N4 Fe P1 96.26(4)
N1 Fe P1 83.56(4)
N5 Fe P2 90.04(4)
N6 Fe P2 94.88(4)
N4 Fe P2 96.79(4)
N1 Fe P2 83.46(4)
P1 Fe P2 166.739(18)
O2 P1 O1 96.27(6)
O2 P1 N2 109.40(7)
O1 P1 N2 102.86(7)
O2 P1 Fe 121.61(5)
O1 P1 Fe 123.95(5)
N2 P1 Fe 101.21(5)
O8 P2 O7 95.79(6)
O8 P2 N3 108.06(7)
O7 P2 N3 103.56(7)
O8 P2 Fe 119.60(4)
O7 P2 Fe 127.60(5)
N3 P2 Fe 100.51(5)
C5 N1 C1 118.11(14)
C5 N1 Fe 121.06(11)
C1 N1 Fe 120.79(11)
C1 N2 P1 118.87(12)
C1 N2 H2N 120.6
P1 N2 H2N 120.6
C5 N3 P2 118.92(11)
C5 N3 H3N 120.5
P2 N3 H3N 120.5
C18 N4 Fe 173.60(16)
C20 N5 Fe 171.47(17)
C22 N6 Fe 170.88(15)
C7 O1 P1 112.73(10)
C8 O2 P1 112.21(10)
C6 O4 C10 115.3(2)
C9 O6 C11 115.55(17)
C13 O7 P2 112.15(9)
C14 O8 P2 112.33(9)
C12 O10 C16 115.31(18)
C15 O12 C17 114.97(15)
N1 C1 C2 122.65(15)
N1 C1 N2 115.21(14)
C2 C1 N2 122.11(15)
C3 C2 C1 117.87(16)
C3 C2 H2 121.1
C1 C2 H2 121.1
C2 C3 C4 121.08(16)
C2 C3 H3 119.5
C4 C3 H3 119.5
C3 C4 C5 118.03(16)
C3 C4 H4 121.0
C5 C4 H4 121.0
N1 C5 N3 115.70(14)
N1 C5 C4 122.20(14)
N3 C5 C4 122.10(14)
O3 C6 O4 126.4(2)
O3 C6 C7 120.88(19)
O4 C6 C7 112.71(17)
O1 C7 C6 112.65(14)
O1 C7 C8 104.85(12)
C6 C7 C8 111.70(16)
O1 C7 H7 109.2
C6 C7 H7 109.2
C8 C7 H7 109.2
O2 C8 C9 108.70(13)
O2 C8 C7 105.27(12)
C9 C8 C7 113.27(15)
O2 C8 H8 109.8
C9 C8 H8 109.8
C7 C8 H8 109.8
O5 C9 O6 125.47(18)
O5 C9 C8 123.74(18)
O6 C9 C8 110.78(15)
O4 C10 H10A 109.5
O4 C10 H10B 109.5
H10A C10 H10B 109.5
O4 C10 H10C 109.5
H10A C10 H10C 109.5
H10B C10 H10C 109.5
O6 C11 H11A 109.5
O6 C11 H11B 109.5
H11A C11 H11B 109.5
O6 C11 H11C 109.5
H11A C11 H11C 109.5
H11B C11 H11C 109.5
O9 C12 O10 126.21(17)
O9 C12 C13 123.87(16)
O10 C12 C13 109.88(15)
O7 C13 C12 109.42(13)
O7 C13 C14 104.81(12)
C12 C13 C14 109.68(13)
O7 C13 H13 110.9
C12 C13 H13 110.9
C14 C13 H13 110.9
O8 C14 C15 110.28(13)
O8 C14 C13 104.30(12)
C15 C14 C13 110.81(13)
O8 C14 H14 110.4
C15 C14 H14 110.4
C13 C14 H14 110.4
O11 C15 O12 125.28(16)
O11 C15 C14 125.54(15)
O12 C15 C14 109.16(14)
O10 C16 H16A 109.5
O10 C16 H16B 109.5
H16A C16 H16B 109.5
O10 C16 H16C 109.5
H16A C16 H16C 109.5
H16B C16 H16C 109.5
O12 C17 H17A 109.5
O12 C17 H17B 109.5
H17A C17 H17B 109.5
O12 C17 H17C 109.5
H17A C17 H17C 109.5
H17B C17 H17C 109.5
N4 C18 C19 178.4(2)
C18 C19 H19A 109.5
C18 C19 H19B 109.5
H19A C19 H19B 109.5
C18 C19 H19C 109.5
H19A C19 H19C 109.5
H19B C19 H19C 109.5
N5 C20 C21 178.8(2)
C20 C21 H21A 109.5
C20 C21 H21B 109.5
H21A C21 H21B 109.5
C20 C21 H21C 109.5
H21A C21 H21C 109.5
H21B C21 H21C 109.5
N6 C22 C23 179.7(2)
C22 C23 H23A 109.5
C22 C23 H23B 109.5
H23A C23 H23B 109.5
C22 C23 H23C 109.5
H23A C23 H23C 109.5
H23B C23 H23C 109.5
F3 B1 F2 110.77(17)
F3 B1 F4 110.54(16)
F2 B1 F4 108.79(18)
F3 B1 F1 110.04(17)
F2 B1 F1 108.00(18)
F4 B1 F1 108.64(16)
F5 B2 F7 110.6(3)
F5 B2 F6 116.2(3)
F7 B2 F6 106.6(4)
F5 B2 F8 112.6(3)
F7 B2 F8 104.2(4)
F6 B2 F8 105.7(4)

loop_
_geom_bond_atom_site_label_1
_geom_bond_atom_site_label_2
_geom_bond_distance
Fe N5 1.9187(14)
Fe N6 1.9295(14)
Fe N4 1.9301(15)
Fe N1 1.9757(13)
Fe P1 2.1916(4)
Fe P2 2.2134(4)
P1 O2 1.5997(12)
P1 O1 1.6125(13)
P1 N2 1.6612(15)
P2 O8 1.6110(12)
P2 O7 1.6184(12)
P2 N3 1.6734(14)
N1 C5 1.3539(19)
N1 C1 1.361(2)
N2 C1 1.387(2)
N2 H2N 0.8800
N3 C5 1.382(2)
N3 H3N 0.8800
N4 C18 1.135(2)
N5 C20 1.130(2)
N6 C22 1.133(2)
O1 C7 1.438(2)
O2 C8 1.437(2)
O3 C6 1.200(3)
O4 C6 1.318(3)
O4 C10 1.455(3)
O5 C9 1.190(2)
O6 C9 1.323(2)
O6 C11 1.450(3)
O7 C13 1.4401(19)
O8 C14 1.4349(18)
O9 C12 1.190(2)
O10 C12 1.324(2)
O10 C16 1.452(3)
O11 C15 1.192(2)
O12 C15 1.334(2)
O12 C17 1.452(2)
C1 C2 1.384(2)
C2 C3 1.377(2)
C2 H2 0.9500
C3 C4 1.381(3)
C3 H3 0.9500
C4 C5 1.391(2)
C4 H4 0.9500
C6 C7 1.524(3)
C7 C8 1.537(2)
C7 H7 1.0000
C8 C9 1.533(2)
C8 H8 1.0000
C10 H10A 0.9800
C10 H10B 0.9800
C10 H10C 0.9800
C11 H11A 0.9800
C11 H11B 0.9800
C11 H11C 0.9800
C12 C13 1.530(2)
C13 C14 1.540(2)
C13 H13 1.0000
C14 C15 1.527(2)
C14 H14 1.0000
C16 H16A 0.9800
C16 H16B 0.9800
C16 H16C 0.9800
C17 H17A 0.9800
C17 H17B 0.9800
C17 H17C 0.9800
C18 C19 1.464(3)
C19 H19A 0.9800
C19 H19B 0.9800
C19 H19C 0.9800
C20 C21 1.452(3)
C21 H21A 0.9800
C21 H21B 0.9800
C21 H21C 0.9800
C22 C23 1.456(2)
C23 H23A 0.9800
C23 H23B 0.9800
C23 H23C 0.9800
B1 F3 1.384(2)
B1 F2 1.385(2)
B1 F4 1.395(2)
B1 F1 1.399(3)
B2 F5 1.367(3)
B2 F7 1.370(5)
B2 F6 1.377(5)
B2 F8 1.426(5)

loop_
_geom_hbond_atom_site_label_D
_geom_hbond_atom_site_label_H
_geom_hbond_atom_site_label_A
_geom_hbond_distance_DH
_geom_hbond_distance_HA
_geom_hbond_distance_DA
_geom_hbond_angle_DHA
_geom_hbond_site_symmetry_A
N2 H2N F1 0.88 2.21 2.936(2) 139.1 .
N2 H2N F2 0.88 2.53 3.295(3) 145.5 .
N3 H3N F4 0.88 2.32 3.0989(18) 147.7 4_455
N3 H3N O11 0.88 2.34 2.9137(19) 122.7 .

loop_
_geom_torsion_atom_site_label_1
_geom_torsion_atom_site_label_2
_geom_torsion_atom_site_label_3
_geom_torsion_atom_site_label_4
_geom_torsion
N5 Fe P1 O2 -142.74(7)
N6 Fe P1 O2 33.68(7)
N4 Fe P1 O2 -53.65(7)
N1 Fe P1 O2 124.99(7)
P2 Fe P1 O2 136.78(9)
N5 Fe P1 O1 -18.07(8)
N6 Fe P1 O1 158.35(7)
N4 Fe P1 O1 71.02(8)
N1 Fe P1 O1 -110.34(7)
P2 Fe P1 O1 -98.55(10)
N5 Fe P1 N2 95.94(7)
N6 Fe P1 N2 -87.64(7)
N4 Fe P1 N2 -174.96(7)
N1 Fe P1 N2 3.68(7)
P2 Fe P1 N2 15.47(10)
N5 Fe P2 O8 23.69(7)
N6 Fe P2 O8 -153.77(6)
N4 Fe P2 O8 -65.66(7)
N1 Fe P2 O8 115.69(7)
P1 Fe P2 O8 103.90(9)
N5 Fe P2 O7 149.42(7)
N6 Fe P2 O7 -28.04(7)
N4 Fe P2 O7 60.07(7)
N1 Fe P2 O7 -118.58(7)
P1 Fe P2 O7 -130.37(9)
N5 Fe P2 N3 -94.22(7)
N6 Fe P2 N3 88.32(7)
N4 Fe P2 N3 176.43(7)
N1 Fe P2 N3 -2.22(7)
P1 Fe P2 N3 -14.01(10)
N5 Fe N1 C5 88.89(13)
N6 Fe N1 C5 -95.71(13)
P1 Fe N1 C5 176.37(12)
P2 Fe N1 C5 -0.92(12)
N5 Fe N1 C1 -88.71(13)
N6 Fe N1 C1 86.69(13)
P1 Fe N1 C1 -1.23(12)
P2 Fe N1 C1 -178.53(12)
O2 P1 N2 C1 -136.00(13)
O1 P1 N2 C1 122.51(13)
Fe P1 N2 C1 -6.48(14)
O8 P2 N3 C5 -120.55(13)
O7 P2 N3 C5 138.62(13)
Fe P2 N3 C5 5.53(14)
O2 P1 O1 C7 6.87(13)
N2 P1 O1 C7 118.45(12)
Fe P1 O1 C7 -128.33(10)
O1 P1 O2 C8 12.97(12)
N2 P1 O2 C8 -93.06(12)
Fe P1 O2 C8 149.63(9)
O8 P2 O7 C13 8.53(12)
N3 P2 O7 C13 118.72(11)
Fe P2 O7 C13 -126.28(10)
O7 P2 O8 C14 13.46(11)
N3 P2 O8 C14 -92.86(11)
Fe P2 O8 C14 153.19(9)
C5 N1 C1 C2 -2.0(2)
Fe N1 C1 C2 175.67(14)
C5 N1 C1 N2 179.82(14)
Fe N1 C1 N2 -2.5(2)
P1 N2 C1 N1 6.3(2)
P1 N2 C1 C2 -171.85(15)
N1 C1 C2 C3 0.1(3)
N2 C1 C2 C3 178.1(2)
C1 C2 C3 C4 1.1(3)
C2 C3 C4 C5 -0.3(3)
C1 N1 C5 N3 -177.68(14)
Fe N1 C5 N3 4.7(2)
C1 N1 C5 C4 2.8(2)
Fe N1 C5 C4 -174.83(14)
P2 N3 C5 N1 -6.9(2)
P2 N3 C5 C4 172.56(15)
C3 C4 C5 N1 -1.7(3)
C3 C4 C5 N3 178.82(19)
C10 O4 C6 O3 -4.7(4)
C10 O4 C6 C7 175.5(3)
P1 O1 C7 C6 99.20(15)
P1 O1 C7 C8 -22.48(16)
O3 C6 C7 O1 -179.9(2)
O4 C6 C7 O1 -0.2(2)
O3 C6 C7 C8 -62.2(2)
O4 C6 C7 C8 117.49(19)
P1 O2 C8 C9 94.76(13)
P1 O2 C8 C7 -26.89(16)
O1 C7 C8 O2 29.77(17)
C6 C7 C8 O2 -92.54(16)
O1 C7 C8 C9 -88.87(16)
C6 C7 C8 C9 148.83(14)
C11 O6 C9 O5 2.2(3)
C11 O6 C9 C8 -176.6(2)
O2 C8 C9 O5 10.6(2)
C7 C8 C9 O5 127.2(2)
O2 C8 C9 O6 -170.53(15)
C7 C8 C9 O6 -53.90(19)
C16 O10 C12 O9 0.4(3)
C16 O10 C12 C13 178.27(15)
P2 O7 C13 C12 91.96(12)
P2 O7 C13 C14 -25.60(15)
O9 C12 C13 O7 -11.6(2)
O10 C12 C13 O7 170.47(13)
O9 C12 C13 C14 102.82(19)
O10 C12 C13 C14 -75.07(16)
P2 O8 C14 C15 89.98(13)
P2 O8 C14 C13 -29.03(14)
O7 C13 C14 O8 32.96(16)
C12 C13 C14 O8 -84.42(15)
O7 C13 C14 C15 -85.69(15)
C12 C13 C14 C15 156.94(13)
C17 O12 C15 O11 -5.1(3)
C17 O12 C15 C14 173.58(16)
O8 C14 C15 O11 -12.7(2)
C13 C14 C15 O11 102.2(2)
O8 C14 C15 O12 168.64(13)
C13 C14 C15 O12 -76.40(16)
